data_1555323
loop_
_publ_author_name
'He, Fu-Sheng'
'Zhu, Han'
'Wang, Zheng'
'Gao, Ming'
'Yu, Xingxin'
'Deng, Wei-Ping'

_publ_section_title
;
 Asymmetric Construction of 3,4-Diamino Pyrrolidines via Chiral
 N,O-Ligand/Cu(I) Catalyzed 1,3-Dipolar Cycloaddition of Azomethine Ylides
 with \b-Phthalimidonitroethene.
;
_journal_issue 20
_journal_name_full 'Organic letters'
_journal_page_first 4988
_journal_page_last 4991
_journal_paper_doi 10.1021/acs.orglett.5b02431
_journal_volume 17
_journal_year 2015
_chemical_absolute_configuration ad
_chemical_formula_sum 'C20 H16 Cl N3 O6'
_chemical_formula_weight 429.81
_space_group_crystal_system monoclinic
_space_group_IT_number 4
_space_group_name_Hall 'P 2yb'
_space_group_name_H-M_alt 'P 1 21 1'
_atom_sites_solution_hydrogens mixed
_audit_creation_method SHELXL-2013
_cell_angle_alpha 90
_cell_angle_beta 92.800(3)
_cell_angle_gamma 90
_cell_formula_units_Z 2
_cell_length_a 6.5669(8)
_cell_length_b 20.611(2)
_cell_length_c 7.3177(9)
_cell_measurement_reflns_used 2045
_cell_measurement_temperature 293(2)
_cell_measurement_theta_max 48.934
_cell_measurement_theta_min 5.574
_cell_volume 989.3(2)
_computing_cell_refinement 'Bruker SMART'
_computing_data_collection 'Bruker SMART'
_computing_data_reduction 'Bruker SHELXTL'
_computing_molecular_graphics 'Bruker SHELXTL'
_computing_publication_material 'Bruker SHELXTL'
_computing_structure_refinement 'SHELXL-2013 (Sheldrick, 2013)'
_computing_structure_solution 'Bruker SHELXTL'
_diffrn_ambient_temperature 293(2)
_diffrn_measured_fraction_theta_full 0.999
_diffrn_measured_fraction_theta_max 0.998
_diffrn_measurement_device_type 'CCD area detector'
_diffrn_measurement_method 'phi and omega scans'
_diffrn_radiation_type MoK\a
_diffrn_radiation_wavelength 0.71073
_diffrn_reflns_av_R_equivalents 0.0234
_diffrn_reflns_av_unetI/netI 0.0353
_diffrn_reflns_Laue_measured_fraction_full 0.999
_diffrn_reflns_Laue_measured_fraction_max 0.998
_diffrn_reflns_limit_h_max 8
_diffrn_reflns_limit_h_min -7
_diffrn_reflns_limit_k_max 25
_diffrn_reflns_limit_k_min -20
_diffrn_reflns_limit_l_max 9
_diffrn_reflns_limit_l_min -9
_diffrn_reflns_number 5976
_diffrn_reflns_point_group_measured_fraction_full 0.811
_diffrn_reflns_point_group_measured_fraction_max 0.808
_diffrn_reflns_theta_full 25.242
_diffrn_reflns_theta_max 25.995
_diffrn_reflns_theta_min 1.976
_exptl_absorpt_coefficient_mu 0.237
_exptl_absorpt_correction_T_max 0.7457
_exptl_absorpt_correction_T_min 0.6505
_exptl_absorpt_correction_type multi-scan
_exptl_absorpt_process_details sadabs
_exptl_crystal_colour colorless
_exptl_crystal_density_diffrn 1.443
_exptl_crystal_description prismatic
_exptl_crystal_F_000 444
_exptl_crystal_size_max 0.175
_exptl_crystal_size_mid 0.164
_exptl_crystal_size_min 0.112
_refine_diff_density_max 0.176
_refine_diff_density_min -0.138
_refine_diff_density_rms 0.031
_refine_ls_abs_structure_details
; 
 Flack x determined using 891 quotients [(I+)-(I-)]/[(I+)+(I-)] 
 (Parsons and Flack (2004), Acta Cryst. A60, s61). 
;
_refine_ls_abs_structure_Flack -0.03(5)
_refine_ls_extinction_method none
_refine_ls_goodness_of_fit_ref 1.022
_refine_ls_hydrogen_treatment mixed
_refine_ls_matrix_type full
_refine_ls_number_parameters 276
_refine_ls_number_reflns 3118
_refine_ls_number_restraints 1
_refine_ls_restrained_S_all 1.022
_refine_ls_R_factor_all 0.0432
_refine_ls_R_factor_gt 0.0360
_refine_ls_shift/su_max 0.000
_refine_ls_shift/su_mean 0.000
_refine_ls_structure_factor_coef Fsqd
_refine_ls_weighting_details 'w=1/[\s^2^(Fo^2^)+(0.0492P)^2^+0.0262P] where P=(Fo^2^+2Fc^2^)/3'
_refine_ls_weighting_scheme calc
_refine_ls_wR_factor_gt 0.0867
_refine_ls_wR_factor_ref 0.0908
_reflns_Friedel_coverage 0.572
_reflns_Friedel_fraction_full 0.612
_reflns_Friedel_fraction_max 0.606
_reflns_number_gt 2705
_reflns_number_total 3118
_reflns_threshold_expression 'I > 2\s(I)'
_cod_data_source_file ol5b02431_si_002.cif
_cod_data_source_block cd214249
_cod_original_sg_symbol_H-M 'P 21'
_cod_database_code 1555323
_shelx_space_group_comment
; 
The symmetry employed for this shelxl refinement is uniquely defined 
by the following loop, which should always be used as a source of 
symmetry information in preference to the above space-group names. 
They are only intended as comments. 
;
_shelxl_version_number 2013-4

loop_
_space_group_symop_operation_xyz
'x, y, z'
'-x, y+1/2, -z'

loop_
_atom_site_label
_atom_site_type_symbol
_atom_site_fract_x
_atom_site_fract_y
_atom_site_fract_z
_atom_site_U_iso_or_equiv
_atom_site_adp_type
_atom_site_occupancy
_atom_site_site_symmetry_order
_atom_site_calc_flag
_atom_site_refinement_flags_posn
_atom_site_refinement_flags_adp
Cl1 Cl 1.2175(2) 0.60170(5) 0.15486(15) 0.0934(4) Uani 1 1 d . .
N1 N 0.7907(4) 0.34285(14) 0.5399(4) 0.0491(6) Uani 1 1 d . .
N2 N 0.7878(4) 0.32494(14) 0.0821(3) 0.0532(7) Uani 1 1 d . .
N3 N 0.6120(3) 0.19710(11) 0.3067(3) 0.0420(6) Uani 1 1 d . .
O1 O 0.3885(4) 0.32275(12) 0.6559(4) 0.0669(7) Uani 1 1 d . .
O2 O 0.4606(4) 0.21903(12) 0.6992(4) 0.0710(7) Uani 1 1 d . .
O3 O 0.6357(4) 0.35785(15) 0.0726(4) 0.0775(8) Uani 1 1 d . .
O4 O 0.9025(5) 0.3204(2) -0.0401(3) 0.1009(11) Uani 1 1 d . .
O5 O 0.9104(3) 0.14647(12) 0.4050(3) 0.0593(6) Uani 1 1 d . .
O6 O 0.2782(3) 0.21599(12) 0.2145(4) 0.0640(6) Uani 1 1 d . .
C1 C 0.9465(4) 0.33848(16) 0.4028(4) 0.0448(7) Uani 1 1 d . .
H1 H 1.0674 0.3174 0.4599 0.054 Uiso 1 1 calc R U
C2 C 0.8482(4) 0.29110(15) 0.2580(4) 0.0421(7) Uani 1 1 d . .
H2 H 0.9436 0.2559 0.2344 0.050 Uiso 1 1 calc R U
C3 C 0.6616(4) 0.26380(13) 0.3482(4) 0.0386(6) Uani 1 1 d . .
H3 H 0.5443 0.2901 0.3058 0.046 Uiso 1 1 calc R U
C4 C 0.7032(4) 0.27896(15) 0.5528(4) 0.0419(6) Uani 1 1 d . .
H4 H 0.7999 0.2481 0.6106 0.050 Uiso 1 1 calc R U
C5 C 0.5012(5) 0.27866(15) 0.6444(4) 0.0437(7) Uani 1 1 d . .
C6 C 0.2594(6) 0.2073(2) 0.7656(6) 0.0817(12) Uani 1 1 d . .
H6A H 0.1627 0.2031 0.6636 0.123 Uiso 1 1 calc R U
H6B H 0.2210 0.2430 0.8409 0.123 Uiso 1 1 calc R U
H6C H 0.2612 0.1680 0.8363 0.123 Uiso 1 1 calc R U
C7 C 1.0088(4) 0.40473(15) 0.3356(4) 0.0453(7) Uani 1 1 d . .
C8 C 1.1958(5) 0.41287(19) 0.2601(5) 0.0632(9) Uani 1 1 d . .
H8 H 1.2810 0.3772 0.2490 0.076 Uiso 1 1 calc R U
C9 C 1.2585(6) 0.4724(2) 0.2013(5) 0.0688(10) Uani 1 1 d . .
H9 H 1.3839 0.4769 0.1489 0.083 Uiso 1 1 calc R U
C10 C 1.1349(6) 0.52495(18) 0.2204(5) 0.0609(9) Uani 1 1 d . .
C11 C 0.9491(6) 0.51911(17) 0.2951(5) 0.0620(9) Uani 1 1 d . .
H11 H 0.8663 0.5553 0.3082 0.074 Uiso 1 1 calc R U
C12 C 0.8860(5) 0.45842(17) 0.3510(4) 0.0540(8) Uani 1 1 d . .
H12 H 0.7586 0.4539 0.3998 0.065 Uiso 1 1 calc R U
C13 C 0.7364(5) 0.14340(15) 0.3459(4) 0.0451(7) Uani 1 1 d . .
C14 C 0.4140(4) 0.17853(15) 0.2484(4) 0.0446(7) Uani 1 1 d . .
C15 C 0.4172(5) 0.10689(16) 0.2394(4) 0.0486(7) Uani 1 1 d . .
C16 C 0.6084(5) 0.08562(15) 0.2993(4) 0.0479(7) Uani 1 1 d . .
C17 C 0.6558(7) 0.02072(17) 0.3059(5) 0.0641(10) Uani 1 1 d . .
H17 H 0.7841 0.0063 0.3472 0.077 Uiso 1 1 calc R U
C18 C 0.5035(8) -0.02225(18) 0.2481(5) 0.0734(11) Uani 1 1 d . .
H18 H 0.5302 -0.0666 0.2514 0.088 Uiso 1 1 calc R U
C19 C 0.3164(8) -0.0014(2) 0.1867(6) 0.0758(12) Uani 1 1 d . .
H19 H 0.2192 -0.0317 0.1467 0.091 Uiso 1 1 calc R U
C20 C 0.2673(6) 0.06349(19) 0.1824(5) 0.0646(9) Uani 1 1 d . .
H20 H 0.1381 0.0776 0.1425 0.078 Uiso 1 1 calc R U
H1A H 0.850(5) 0.3542(17) 0.634(5) 0.048(9) Uiso 1 1 d . .

loop_
_atom_site_aniso_label
_atom_site_aniso_U_11
_atom_site_aniso_U_22
_atom_site_aniso_U_33
_atom_site_aniso_U_23
_atom_site_aniso_U_13
_atom_site_aniso_U_12
Cl1 0.1362(10) 0.0649(6) 0.0823(6) -0.0049(5) 0.0386(7) -0.0422(7)
N1 0.0644(17) 0.0466(15) 0.0363(13) -0.0030(12) 0.0022(12) -0.0119(12)
N2 0.0628(17) 0.0571(18) 0.0394(13) 0.0027(12) -0.0012(12) -0.0033(14)
N3 0.0439(13) 0.0357(13) 0.0460(13) -0.0011(11) 0.0001(10) 0.0041(10)
O1 0.0658(14) 0.0520(15) 0.0840(17) -0.0055(12) 0.0146(13) 0.0059(12)
O2 0.0683(15) 0.0543(15) 0.0926(17) 0.0228(13) 0.0259(13) 0.0042(12)
O3 0.0742(16) 0.084(2) 0.0728(16) 0.0351(14) -0.0072(13) 0.0153(15)
O4 0.119(2) 0.140(3) 0.0462(13) 0.0151(16) 0.0301(16) 0.025(2)
O5 0.0541(13) 0.0529(14) 0.0698(14) 0.0032(12) -0.0073(11) 0.0132(11)
O6 0.0457(12) 0.0540(14) 0.0914(17) -0.0073(13) -0.0061(12) 0.0056(11)
C1 0.0406(14) 0.0494(18) 0.0439(14) 0.0036(13) -0.0036(12) 0.0006(12)
C2 0.0447(15) 0.0414(16) 0.0400(14) 0.0020(12) 0.0011(12) 0.0071(12)
C3 0.0408(15) 0.0346(15) 0.0401(14) -0.0002(11) -0.0013(11) 0.0067(11)
C4 0.0498(16) 0.0402(16) 0.0356(13) 0.0035(12) 0.0010(11) 0.0026(13)
C5 0.0531(18) 0.0406(17) 0.0372(14) -0.0018(12) -0.0013(12) 0.0019(14)
C6 0.070(2) 0.089(3) 0.088(3) 0.024(2) 0.020(2) -0.010(2)
C7 0.0436(15) 0.0490(18) 0.0431(15) 0.0021(13) -0.0008(13) -0.0025(13)
C8 0.0532(19) 0.065(2) 0.073(2) 0.0092(18) 0.0166(17) 0.0036(17)
C9 0.059(2) 0.079(3) 0.070(2) 0.005(2) 0.0202(18) -0.012(2)
C10 0.078(2) 0.057(2) 0.0485(17) -0.0023(15) 0.0118(17) -0.0210(18)
C11 0.072(2) 0.047(2) 0.069(2) -0.0005(16) 0.0187(18) -0.0044(16)
C12 0.0505(17) 0.053(2) 0.0591(18) -0.0005(16) 0.0097(15) -0.0065(15)
C13 0.0543(17) 0.0390(16) 0.0421(14) 0.0018(13) 0.0035(13) 0.0090(14)
C14 0.0411(16) 0.0454(18) 0.0475(16) -0.0024(13) 0.0037(13) 0.0049(13)
C15 0.0559(18) 0.0440(17) 0.0463(15) -0.0037(14) 0.0092(14) -0.0019(14)
C16 0.0642(19) 0.0413(17) 0.0387(14) 0.0005(12) 0.0074(13) 0.0019(14)
C17 0.092(3) 0.045(2) 0.0555(19) 0.0034(15) 0.0038(18) 0.0123(18)
C18 0.113(4) 0.037(2) 0.071(2) -0.0017(17) 0.013(2) -0.004(2)
C19 0.102(3) 0.053(2) 0.073(2) -0.0078(19) 0.011(2) -0.022(2)
C20 0.069(2) 0.054(2) 0.071(2) -0.0120(17) 0.0065(18) -0.0103(17)

loop_
_atom_type_symbol
_atom_type_description
_atom_type_scat_dispersion_real
_atom_type_scat_dispersion_imag
_atom_type_scat_source
C C 0.0033 0.0016 'International Tables Vol C Tables 4.2.6.8 and 6.1.1.4'
H H 0.0000 0.0000 'International Tables Vol C Tables 4.2.6.8 and 6.1.1.4'
N N 0.0061 0.0033 'International Tables Vol C Tables 4.2.6.8 and 6.1.1.4'
O O 0.0106 0.0060 'International Tables Vol C Tables 4.2.6.8 and 6.1.1.4'
Cl Cl 0.1484 0.1585 'International Tables Vol C Tables 4.2.6.8 and 6.1.1.4'

loop_
_geom_angle_atom_site_label_1
_geom_angle_atom_site_label_2
_geom_angle_atom_site_label_3
_geom_angle
C4 N1 C1 106.3(2)
C4 N1 H1A 113(2)
C1 N1 H1A 106(2)
O4 N2 O3 123.3(3)
O4 N2 C2 117.0(3)
O3 N2 C2 119.6(2)
C13 N3 C14 111.7(2)
C13 N3 C3 126.0(2)
C14 N3 C3 121.4(2)
C5 O2 C6 117.2(3)
N1 C1 C7 112.0(2)
N1 C1 C2 102.9(2)
C7 C1 C2 117.0(2)
N1 C1 H1 108.2
C7 C1 H1 108.2
C2 C1 H1 108.2
N2 C2 C3 111.0(2)
N2 C2 C1 112.1(2)
C3 C2 C1 104.6(2)
N2 C2 H2 109.7
C3 C2 H2 109.7
C1 C2 H2 109.7
N3 C3 C2 116.0(2)
N3 C3 C4 115.2(2)
C2 C3 C4 103.7(2)
N3 C3 H3 107.1
C2 C3 H3 107.1
C4 C3 H3 107.1
N1 C4 C5 113.1(2)
N1 C4 C3 100.0(2)
C5 C4 C3 108.2(2)
N1 C4 H4 111.6
C5 C4 H4 111.6
C3 C4 H4 111.7
O1 C5 O2 124.0(3)
O1 C5 C4 126.5(3)
O2 C5 C4 109.3(2)
O2 C6 H6A 109.5
O2 C6 H6B 109.5
H6A C6 H6B 109.5
O2 C6 H6C 109.5
H6A C6 H6C 109.5
H6B C6 H6C 109.5
C12 C7 C8 118.1(3)
C12 C7 C1 122.0(2)
C8 C7 C1 119.9(3)
C9 C8 C7 121.4(3)
C9 C8 H8 119.3
C7 C8 H8 119.3
C10 C9 C8 119.3(3)
C10 C9 H9 120.3
C8 C9 H9 120.3
C9 C10 C11 121.2(3)
C9 C10 Cl1 119.8(3)
C11 C10 Cl1 119.0(3)
C10 C11 C12 118.9(3)
C10 C11 H11 120.6
C12 C11 H11 120.6
C7 C12 C11 121.1(3)
C7 C12 H12 119.4
C11 C12 H12 119.4
O5 C13 N3 124.6(3)
O5 C13 C16 129.8(3)
N3 C13 C16 105.6(2)
O6 C14 N3 123.9(3)
O6 C14 C15 130.3(3)
N3 C14 C15 105.8(2)
C20 C15 C16 121.0(3)
C20 C15 C14 130.5(3)
C16 C15 C14 108.5(3)
C17 C16 C15 121.4(3)
C17 C16 C13 130.3(3)
C15 C16 C13 108.3(3)
C16 C17 C18 116.9(4)
C16 C17 H17 121.6
C18 C17 H17 121.6
C19 C18 C17 121.8(4)
C19 C18 H18 119.1
C17 C18 H18 119.1
C18 C19 C20 121.5(4)
C18 C19 H19 119.2
C20 C19 H19 119.2
C19 C20 C15 117.4(4)
C19 C20 H20 121.3
C15 C20 H20 121.3

loop_
_geom_bond_atom_site_label_1
_geom_bond_atom_site_label_2
_geom_bond_distance
Cl1 C10 1.747(4)
N1 C4 1.442(4)
N1 C1 1.471(4)
N1 H1A 0.81(4)
N2 O4 1.201(3)
N2 O3 1.207(4)
N2 C2 1.501(4)
N3 C13 1.397(4)
N3 C14 1.401(4)
N3 C3 1.442(4)
O1 C5 1.177(4)
O2 C5 1.324(4)
O2 C6 1.450(4)
O5 C13 1.203(3)
O6 C14 1.196(4)
C1 C7 1.514(4)
C1 C2 1.558(4)
C1 H1 0.9800
C2 C3 1.527(4)
C2 H2 0.9800
C3 C4 1.541(4)
C3 H3 0.9800
C4 C5 1.516(4)
C4 H4 0.9800
C6 H6A 0.9600
C6 H6B 0.9600
C6 H6C 0.9600
C7 C12 1.377(5)
C7 C8 1.382(4)
C8 C9 1.370(5)
C8 H8 0.9300
C9 C10 1.365(6)
C9 H9 0.9300
C10 C11 1.367(5)
C11 C12 1.386(5)
C11 H11 0.9300
C12 H12 0.9300
C13 C16 1.487(5)
C14 C15 1.478(4)
C15 C20 1.379(5)
C15 C16 1.381(4)
C16 C17 1.374(5)
C17 C18 1.387(6)
C17 H17 0.9300
C18 C19 1.357(6)
C18 H18 0.9300
C19 C20 1.376(6)
C19 H19 0.9300
C20 H20 0.9300

loop_
_geom_torsion_atom_site_label_1
_geom_torsion_atom_site_label_2
_geom_torsion_atom_site_label_3
_geom_torsion_atom_site_label_4
_geom_torsion
C4 N1 C1 C7 163.8(3)
C4 N1 C1 C2 37.3(3)
O4 N2 C2 C3 -144.4(3)
O3 N2 C2 C3 39.7(4)
O4 N2 C2 C1 99.1(3)
O3 N2 C2 C1 -76.8(4)
N1 C1 C2 N2 110.0(3)
C7 C1 C2 N2 -13.1(3)
N1 C1 C2 C3 -10.3(3)
C7 C1 C2 C3 -133.5(3)
C13 N3 C3 C2 61.1(3)
C14 N3 C3 C2 -129.9(3)
C13 N3 C3 C4 -60.3(3)
C14 N3 C3 C4 108.7(3)
N2 C2 C3 N3 94.0(3)
C1 C2 C3 N3 -145.0(2)
N2 C2 C3 C4 -138.7(2)
C1 C2 C3 C4 -17.7(3)
C1 N1 C4 C5 -163.2(2)
C1 N1 C4 C3 -48.3(3)
N3 C3 C4 N1 167.5(2)
C2 C3 C4 N1 39.6(3)
N3 C3 C4 C5 -74.0(3)
C2 C3 C4 C5 158.2(2)
C6 O2 C5 O1 4.2(5)
C6 O2 C5 C4 -171.1(3)
N1 C4 C5 O1 23.0(4)
C3 C4 C5 O1 -86.8(4)
N1 C4 C5 O2 -161.8(3)
C3 C4 C5 O2 88.3(3)
N1 C1 C7 C12 -21.2(4)
C2 C1 C7 C12 97.2(3)
N1 C1 C7 C8 157.2(3)
C2 C1 C7 C8 -84.4(4)
C12 C7 C8 C9 -0.2(5)
C1 C7 C8 C9 -178.7(3)
C7 C8 C9 C10 1.1(6)
C8 C9 C10 C11 -0.7(6)
C8 C9 C10 Cl1 177.3(3)
C9 C10 C11 C12 -0.4(6)
Cl1 C10 C11 C12 -178.5(3)
C8 C7 C12 C11 -1.0(5)
C1 C7 C12 C11 177.5(3)
C10 C11 C12 C7 1.3(6)
C14 N3 C13 O5 -177.0(3)
C3 N3 C13 O5 -7.1(4)
C14 N3 C13 C16 3.0(3)
C3 N3 C13 C16 172.8(2)
C13 N3 C14 O6 176.7(3)
C3 N3 C14 O6 6.3(4)
C13 N3 C14 C15 -3.6(3)
C3 N3 C14 C15 -174.0(2)
O6 C14 C15 C20 3.0(6)
N3 C14 C15 C20 -176.6(3)
O6 C14 C15 C16 -177.6(3)
N3 C14 C15 C16 2.8(3)
C20 C15 C16 C17 -0.5(4)
C14 C15 C16 C17 180.0(3)
C20 C15 C16 C13 178.4(3)
C14 C15 C16 C13 -1.1(3)
O5 C13 C16 C17 -2.3(5)
N3 C13 C16 C17 177.8(3)
O5 C13 C16 C15 178.9(3)
N3 C13 C16 C15 -1.1(3)
C15 C16 C17 C18 0.5(5)
C13 C16 C17 C18 -178.2(3)
C16 C17 C18 C19 0.4(5)
C17 C18 C19 C20 -1.3(6)
C18 C19 C20 C15 1.3(6)
C16 C15 C20 C19 -0.4(5)
C14 C15 C20 C19 179.0(3)
